data_4128342
loop_
_publ_author_name
'Fager, Diana C.'
'Lee, KyungA'
'Hoveyda, Amir H.'

_publ_section_title
;
 Catalytic Enantioselective Addition of an Allyl Group to Ketones
 Containing a Tri-, a Di-, or a Monohalomethyl Moiety. Stereochemical
 Control Based on Distinctive Electronic and Steric Attributes of C-Cl,
 C-Br, and C-F Bonds.
;
_journal_issue 40
_journal_name_full 'Journal of the American Chemical Society'
_journal_page_first 16125
_journal_page_last 16138
_journal_paper_doi 10.1021/jacs.9b08443
_journal_volume 141
_journal_year 2019
_chemical_absolute_configuration ad
_chemical_formula_moiety 'C15 H13 Cl3 O2'
_chemical_formula_sum 'C15 H13 Cl3 O2'
_chemical_formula_weight 331.60
_space_group_crystal_system monoclinic
_space_group_IT_number 4
_space_group_name_Hall 'P 2yb'
_space_group_name_H-M_alt 'P 1 21 1'
_symmetry_space_group_name_Hall 'P 2yb'
_symmetry_space_group_name_H-M 'P 1 21 1'
_atom_sites_solution_hydrogens mixed
_atom_sites_solution_primary direct
_atom_sites_solution_secondary difmap
_audit_creation_method SHELXL-2014/7
_cell_angle_alpha 90
_cell_angle_beta 98.325(2)
_cell_angle_gamma 90
_cell_formula_units_Z 2
_cell_length_a 8.0561(6)
_cell_length_b 6.0406(4)
_cell_length_c 14.5291(10)
_cell_measurement_reflns_used 9990
_cell_measurement_temperature 100(2)
_cell_measurement_theta_max 66.59
_cell_measurement_theta_min 3.07
_cell_volume 699.59(8)
_computing_cell_refinement 'SAINT (Bruker, 2014)'
_computing_data_collection 'APEX2 (Bruker, 2014)'
_computing_data_reduction 'SAINT (Bruker, 2014)'
_computing_molecular_graphics 'Bruker SHELXTL'
_computing_publication_material 'Bruker SHELXTL'
_computing_structure_refinement 'SHELXL-2014 (Sheldrick, 2014)'
_computing_structure_solution 'SHELXL-2014 (Sheldrick, 2014)'
_diffrn_ambient_temperature 100(2)
_diffrn_measured_fraction_theta_full 1.000
_diffrn_measured_fraction_theta_max 1.000
_diffrn_measurement_device_type 'Bruker Kappa DUO CCD diffractometer'
_diffrn_measurement_method '\f and \w scans'
_diffrn_radiation_monochromator mirrors
_diffrn_radiation_type CuK\a
_diffrn_radiation_wavelength 1.54178
_diffrn_reflns_av_R_equivalents 0.0493
_diffrn_reflns_av_unetI/netI 0.0335
_diffrn_reflns_Laue_measured_fraction_full 1.000
_diffrn_reflns_Laue_measured_fraction_max 1.000
_diffrn_reflns_limit_h_max 9
_diffrn_reflns_limit_h_min -9
_diffrn_reflns_limit_k_max 7
_diffrn_reflns_limit_k_min -7
_diffrn_reflns_limit_l_max 17
_diffrn_reflns_limit_l_min -17
_diffrn_reflns_number 10919
_diffrn_reflns_point_group_measured_fraction_full 0.998
_diffrn_reflns_point_group_measured_fraction_max 0.998
_diffrn_reflns_theta_full 66.586
_diffrn_reflns_theta_max 66.586
_diffrn_reflns_theta_min 3.074
_diffrn_source 'microfocus sealed tube'
_diffrn_source_type 'Incoatec I\uS'
_exptl_absorpt_coefficient_mu 5.913
_exptl_absorpt_correction_T_max 0.7528
_exptl_absorpt_correction_T_min 0.4327
_exptl_absorpt_correction_type multi-scan
_exptl_absorpt_process_details
;
Sheldrick, G.M. (2013). SADABS. Bruker AXS Inc. Madison, WI USA.
;
_exptl_crystal_colour colorless
_exptl_crystal_density_diffrn 1.574
_exptl_crystal_density_meas ?
_exptl_crystal_density_method none
_exptl_crystal_description block
_exptl_crystal_F_000 340
_exptl_crystal_size_max 0.600
_exptl_crystal_size_mid 0.300
_exptl_crystal_size_min 0.180
_refine_diff_density_max 0.375
_refine_diff_density_min -0.350
_refine_diff_density_rms 0.072
_refine_ls_abs_structure_details
;
 Classical Flack method preferred over Parsons because s.u. lower.
;
_refine_ls_abs_structure_Flack 0.00(3)
_refine_ls_extinction_method none
_refine_ls_goodness_of_fit_ref 1.109
_refine_ls_hydrogen_treatment mixed
_refine_ls_matrix_type full
_refine_ls_number_parameters 185
_refine_ls_number_reflns 2470
_refine_ls_number_restraints 2
_refine_ls_restrained_S_all 1.109
_refine_ls_R_factor_all 0.0674
_refine_ls_R_factor_gt 0.0673
_refine_ls_shift/su_max 0.000
_refine_ls_shift/su_mean 0.000
_refine_ls_structure_factor_coef Fsqd
_refine_ls_weighting_details 'w=1/[\s^2^(Fo^2^)+(0.1507P)^2^+0.1466P] where P=(Fo^2^+2Fc^2^)/3'
_refine_ls_weighting_scheme calc
_refine_ls_wR_factor_gt 0.1728
_refine_ls_wR_factor_ref 0.1729
_reflns_Friedel_coverage 0.808
_reflns_Friedel_fraction_full 0.996
_reflns_Friedel_fraction_max 0.996
_reflns_number_gt 2460
_reflns_number_total 2470
_reflns_threshold_expression 'I > 2\s(I)'
_cod_data_source_file ja9b08443_si_004.cif
_cod_data_source_block C15H13Cl3O2
_cod_depositor_comments
;
The following automatic conversions were performed:

'_exptl_crystal_density_meas' value 'not measured' was changed to '?'
- the value is perceived as not measured.

Automatic conversion script
Id: cif_fix_values 4973 2017-02-22 13:04:09Z antanas 
;
_cod_database_code 4128342
_shelx_shelxl_version_number 2014/7
_shelx_space_group_comment
;
The symmetry employed for this shelxl refinement is uniquely defined
by the following loop, which should always be used as a source of
symmetry information in preference to the above space-group names.
They are only intended as comments.
;
_shelx_estimated_absorpt_t_min 0.126
_shelx_estimated_absorpt_t_max 0.416

loop_
_space_group_symop_operation_xyz
'x, y, z'
'-x, y+1/2, -z'

loop_
_atom_site_label
_atom_site_type_symbol
_atom_site_fract_x
_atom_site_fract_y
_atom_site_fract_z
_atom_site_U_iso_or_equiv
_atom_site_adp_type
_atom_site_occupancy
_atom_site_site_symmetry_order
_atom_site_calc_flag
_atom_site_refinement_flags_posn
_atom_site_refinement_flags_adp
Cl1 Cl 0.69417(17) 0.2070(2) 0.17659(9) 0.0203(4) Uani 1 1 d . .
Cl2 Cl 0.82851(16) 0.6502(2) 0.18898(9) 0.0199(4) Uani 1 1 d . .
Cl3 Cl 0.55005(16) 0.5452(2) 0.05031(8) 0.0213(4) Uani 1 1 d . .
O1 O 0.1994(5) 0.7270(9) 0.1217(3) 0.0283(12) Uani 1 1 d . .
O2 O 0.4920(5) 0.7906(8) 0.2280(3) 0.0188(9) Uani 1 1 d D .
H2O H 0.400(6) 0.799(17) 0.192(5) 0.028 Uiso 1 1 d D U
C1 C 0.1185(8) 0.3642(14) 0.0704(5) 0.0273(15) Uani 1 1 d . .
H1A H 0.0245 0.4407 0.0333 0.041 Uiso 1 1 calc R U
H1B H 0.0752 0.2519 0.1095 0.041 Uiso 1 1 calc R U
H1C H 0.1879 0.2925 0.0289 0.041 Uiso 1 1 calc R U
C2 C 0.2218(7) 0.5272(12) 0.1306(4) 0.0221(14) Uani 1 1 d . .
C3 C 0.3471(7) 0.4318(11) 0.2089(4) 0.0183(12) Uani 1 1 d . .
H3A H 0.3748 0.2793 0.1912 0.022 Uiso 1 1 calc R U
H3B H 0.2910 0.4205 0.2649 0.022 Uiso 1 1 calc R U
C4 C 0.5147(7) 0.5597(12) 0.2360(4) 0.0166(12) Uani 1 1 d . .
C5 C 0.5929(6) 0.5078(11) 0.3363(4) 0.0154(12) Uani 1 1 d . .
C6 C 0.6907(6) 0.6664(10) 0.3860(4) 0.0152(12) Uani 1 1 d . .
H6 H 0.7088 0.8044 0.3578 0.018 Uiso 1 1 calc R U
C7 C 0.7649(7) 0.6256(12) 0.4792(4) 0.0155(12) Uani 1 1 d . .
C8 C 0.8717(7) 0.7852(11) 0.5301(4) 0.0169(12) Uani 1 1 d . .
H8 H 0.8941 0.9213 0.5014 0.020 Uiso 1 1 calc R U
C9 C 0.9427(7) 0.7439(11) 0.6204(4) 0.0198(13) Uani 1 1 d . .
H9 H 1.0155 0.8496 0.6537 0.024 Uiso 1 1 calc R U
C10 C 0.9064(7) 0.5422(12) 0.6637(4) 0.0199(13) Uani 1 1 d . .
H10 H 0.9532 0.5158 0.7265 0.024 Uiso 1 1 calc R U
C11 C 0.8059(7) 0.3858(12) 0.6165(4) 0.0196(13) Uani 1 1 d . .
H11 H 0.7843 0.2512 0.6464 0.024 Uiso 1 1 calc R U
C12 C 0.7327(7) 0.4238(11) 0.5222(4) 0.0165(13) Uani 1 1 d . .
C13 C 0.6304(7) 0.2639(10) 0.4705(4) 0.0166(12) Uani 1 1 d . .
H13 H 0.6073 0.1280 0.4990 0.020 Uiso 1 1 calc R U
C14 C 0.5641(7) 0.3031(11) 0.3795(4) 0.0172(12) Uani 1 1 d . .
H14 H 0.4984 0.1922 0.3451 0.021 Uiso 1 1 calc R U
C15 C 0.6418(7) 0.4923(11) 0.1670(4) 0.0171(12) Uani 1 1 d . .

loop_
_atom_site_aniso_label
_atom_site_aniso_U_11
_atom_site_aniso_U_22
_atom_site_aniso_U_33
_atom_site_aniso_U_23
_atom_site_aniso_U_13
_atom_site_aniso_U_12
Cl1 0.0243(8) 0.0135(8) 0.0233(7) 0.0003(5) 0.0045(5) 0.0020(5)
Cl2 0.0167(7) 0.0199(8) 0.0235(7) -0.0003(5) 0.0038(5) -0.0038(5)
Cl3 0.0233(7) 0.0243(9) 0.0158(7) 0.0026(5) 0.0008(5) -0.0011(6)
O1 0.022(2) 0.028(3) 0.033(3) 0.004(2) -0.0043(19) 0.003(2)
O2 0.019(2) 0.015(2) 0.021(2) 0.0006(16) -0.0017(16) -0.0001(18)
C1 0.019(3) 0.034(4) 0.028(3) -0.009(3) -0.001(2) 0.002(3)
C2 0.012(2) 0.029(4) 0.025(3) 0.000(3) 0.005(2) 0.001(3)
C3 0.016(3) 0.018(3) 0.022(3) -0.004(3) 0.003(2) -0.002(2)
C4 0.017(3) 0.013(3) 0.020(3) 0.002(2) 0.001(2) -0.001(2)
C5 0.012(2) 0.017(3) 0.018(3) -0.001(2) 0.002(2) 0.000(2)
C6 0.014(2) 0.013(3) 0.019(3) 0.001(2) 0.003(2) 0.001(2)
C7 0.013(2) 0.015(3) 0.018(3) -0.003(2) 0.005(2) 0.002(2)
C8 0.015(2) 0.017(3) 0.019(3) -0.002(2) 0.005(2) -0.001(2)
C9 0.017(3) 0.020(3) 0.021(3) -0.005(3) 0.000(2) 0.000(3)
C10 0.019(3) 0.023(3) 0.016(2) 0.000(2) -0.001(2) 0.003(3)
C11 0.020(3) 0.022(3) 0.018(3) 0.001(3) 0.005(2) 0.003(3)
C12 0.012(2) 0.019(3) 0.019(3) 0.000(2) 0.003(2) 0.004(2)
C13 0.016(2) 0.012(3) 0.023(3) 0.002(2) 0.006(2) 0.000(2)
C14 0.015(3) 0.015(3) 0.020(3) -0.003(2) 0.001(2) 0.000(2)
C15 0.018(2) 0.015(3) 0.018(2) 0.001(2) 0.000(2) -0.002(3)

loop_
_atom_type_symbol
_atom_type_description
_atom_type_scat_dispersion_real
_atom_type_scat_dispersion_imag
_atom_type_scat_source
C C 0.0181 0.0091 'International Tables Vol C Tables 4.2.6.8 and 6.1.1.4'
H H 0.0000 0.0000 'International Tables Vol C Tables 4.2.6.8 and 6.1.1.4'
O O 0.0492 0.0322 'International Tables Vol C Tables 4.2.6.8 and 6.1.1.4'
Cl Cl 0.3639 0.7018 'International Tables Vol C Tables 4.2.6.8 and 6.1.1.4'

loop_
_geom_angle_atom_site_label_1
_geom_angle_atom_site_label_2
_geom_angle_atom_site_label_3
_geom_angle
C4 O2 H2O 102(7)
C2 C1 H1A 109.5
C2 C1 H1B 109.5
H1A C1 H1B 109.5
C2 C1 H1C 109.5
H1A C1 H1C 109.5
H1B C1 H1C 109.5
O1 C2 C1 121.9(6)
O1 C2 C3 121.6(6)
C1 C2 C3 116.3(6)
C2 C3 C4 117.3(5)
C2 C3 H3A 108.0
C4 C3 H3A 108.0
C2 C3 H3B 108.0
C4 C3 H3B 108.0
H3A C3 H3B 107.2
O2 C4 C5 108.2(5)
O2 C4 C3 111.9(5)
C5 C4 C3 111.2(5)
O2 C4 C15 106.8(5)
C5 C4 C15 109.5(4)
C3 C4 C15 109.1(5)
C6 C5 C14 119.4(5)
C6 C5 C4 118.8(5)
C14 C5 C4 121.8(5)
C5 C6 C7 120.6(6)
C5 C6 H6 119.7
C7 C6 H6 119.7
C12 C7 C6 119.6(6)
C12 C7 C8 119.4(5)
C6 C7 C8 121.1(6)
C9 C8 C7 120.5(6)
C9 C8 H8 119.7
C7 C8 H8 119.7
C8 C9 C10 119.6(5)
C8 C9 H9 120.2
C10 C9 H9 120.2
C11 C10 C9 121.2(5)
C11 C10 H10 119.4
C9 C10 H10 119.4
C10 C11 C12 120.2(6)
C10 C11 H11 119.9
C12 C11 H11 119.9
C7 C12 C13 119.0(5)
C7 C12 C11 119.1(6)
C13 C12 C11 121.8(6)
C14 C13 C12 120.6(6)
C14 C13 H13 119.7
C12 C13 H13 119.7
C13 C14 C5 120.6(5)
C13 C14 H14 119.7
C5 C14 H14 119.7
C4 C15 Cl2 110.9(4)
C4 C15 Cl1 111.6(4)
Cl2 C15 Cl1 108.8(3)
C4 C15 Cl3 109.9(4)
Cl2 C15 Cl3 107.5(3)
Cl1 C15 Cl3 108.1(3)

loop_
_geom_bond_atom_site_label_1
_geom_bond_atom_site_label_2
_geom_bond_distance
Cl1 C15 1.775(6)
Cl2 C15 1.771(6)
Cl3 C15 1.777(6)
O1 C2 1.225(9)
O2 C4 1.409(9)
O2 H2O 0.84(3)
C1 C2 1.489(10)
C1 H1A 0.9800
C1 H1B 0.9800
C1 H1C 0.9800
C2 C3 1.521(9)
C3 C4 1.556(8)
C3 H3A 0.9900
C3 H3B 0.9900
C4 C5 1.533(7)
C4 C15 1.586(8)
C5 C6 1.377(8)
C5 C14 1.421(9)
C6 C7 1.419(7)
C6 H6 0.9500
C7 C12 1.411(9)
C7 C8 1.426(9)
C8 C9 1.377(8)
C8 H8 0.9500
C9 C10 1.420(10)
C9 H9 0.9500
C10 C11 1.363(10)
C10 H10 0.9500
C11 C12 1.430(8)
C11 H11 0.9500
C12 C13 1.413(9)
C13 C14 1.373(8)
C13 H13 0.9500
C14 H14 0.9500

loop_
_geom_hbond_atom_site_label_D
_geom_hbond_atom_site_label_H
_geom_hbond_atom_site_label_A
_geom_hbond_distance_DH
_geom_hbond_distance_HA
_geom_hbond_distance_DA
_geom_hbond_angle_DHA
O2 H2O O1 0.84(3) 1.84(4) 2.652(6) 163(10)

loop_
_geom_torsion_atom_site_label_1
_geom_torsion_atom_site_label_2
_geom_torsion_atom_site_label_3
_geom_torsion_atom_site_label_4
_geom_torsion
O1 C2 C3 C4 -38.2(9)
C1 C2 C3 C4 146.6(5)
C2 C3 C4 O2 35.3(7)
C2 C3 C4 C5 156.4(5)
C2 C3 C4 C15 -82.7(7)
O2 C4 C5 C6 -27.7(7)
C3 C4 C5 C6 -150.9(5)
C15 C4 C5 C6 88.4(6)
O2 C4 C5 C14 151.0(5)
C3 C4 C5 C14 27.7(8)
C15 C4 C5 C14 -92.9(6)
C14 C5 C6 C7 1.0(8)
C4 C5 C6 C7 179.7(5)
C5 C6 C7 C12 -2.4(8)
C5 C6 C7 C8 177.5(5)
C12 C7 C8 C9 -0.1(8)
C6 C7 C8 C9 179.9(5)
C7 C8 C9 C10 -1.2(8)
C8 C9 C10 C11 1.7(9)
C9 C10 C11 C12 -0.8(9)
C6 C7 C12 C13 1.7(8)
C8 C7 C12 C13 -178.3(6)
C6 C7 C12 C11 -179.0(5)
C8 C7 C12 C11 1.0(8)
C10 C11 C12 C7 -0.6(8)
C10 C11 C12 C13 178.8(5)
C7 C12 C13 C14 0.5(8)
C11 C12 C13 C14 -178.8(5)
C12 C13 C14 C5 -1.9(8)
C6 C5 C14 C13 1.1(8)
C4 C5 C14 C13 -177.5(5)
O2 C4 C15 Cl2 54.1(5)
C5 C4 C15 Cl2 -62.8(6)
C3 C4 C15 Cl2 175.2(4)
O2 C4 C15 Cl1 175.5(4)
C5 C4 C15 Cl1 58.6(6)
C3 C4 C15 Cl1 -63.3(5)
O2 C4 C15 Cl3 -64.6(5)
C5 C4 C15 Cl3 178.5(4)
C3 C4 C15 Cl3 56.6(6)
